data_1549311
loop_
_publ_author_name
'Halbach, Robert L.'
'Gygi, David'
'Bloch, Eric D.'
'Anderson, Bryce L.'
'Nocera, Daniel G.'

_publ_section_title
;
 Structurally characterized terminal manganese(iv) oxo tris(alkoxide)
 complex.
;
_journal_issue 19
_journal_name_full 'Chemical science'
_journal_page_first 4524
_journal_page_last 4528
_journal_paper_doi 10.1039/c8sc01164h
_journal_volume 9
_journal_year 2018
_chemical_formula_moiety 'C30 H63 Mn O3, C20 H40 K O10'
_chemical_formula_sum 'C50 H103 K Mn O13'
_chemical_formula_weight 1006.36
_space_group_crystal_system monoclinic
_space_group_IT_number 14
_space_group_name_Hall '-P 2yn'
_space_group_name_H-M_alt 'P 1 21/n 1'
_symmetry_space_group_name_Hall '-P 2yn'
_symmetry_space_group_name_H-M 'P 1 21/n 1'
_atom_sites_solution_hydrogens geom
_atom_sites_solution_primary direct
_atom_sites_solution_secondary difmap
_audit_creation_date 2018-03-12
_audit_creation_method
;
Olex2 1.2
(compiled 2017.08.10 svn.r3461 for OlexSys, GUI svn.r5381)
;
_audit_update_record
;
2018-03-12 deposited with the CCDC.
2018-04-16 downloaded from the CCDC.
;
_cell_angle_alpha 90
_cell_angle_beta 91.5520(9)
_cell_angle_gamma 90
_cell_formula_units_Z 4
_cell_length_a 11.3584(5)
_cell_length_b 17.2479(8)
_cell_length_c 29.1110(13)
_cell_measurement_reflns_used 9913
_cell_measurement_temperature 100(2)
_cell_measurement_theta_max 23.597
_cell_measurement_theta_min 2.240
_cell_volume 5701.0(4)
_computing_cell_refinement 'SAINT v8.34A (Bruker, 2013)'
_computing_data_reduction 'SAINT v8.34A (Bruker, 2013)'
_computing_molecular_graphics 'Olex2 (Dolomanov et al., 2009)'
_computing_publication_material 'Olex2 (Dolomanov et al., 2009)'
_computing_structure_refinement 'ShelXL (Sheldrick, 2015)'
_computing_structure_solution 'ShelXT (Sheldrick, 2015)'
_diffrn_ambient_temperature 100.01
_diffrn_measured_fraction_theta_full 1.000
_diffrn_measured_fraction_theta_max 1.000
_diffrn_measurement_device_type 'Bruker APEX-II CCD'
_diffrn_measurement_method '\f and \w scans'
_diffrn_radiation_monochromator graphite
_diffrn_radiation_type MoK\a
_diffrn_radiation_wavelength 0.71073
_diffrn_reflns_av_R_equivalents 0.0718
_diffrn_reflns_av_unetI/netI 0.0451
_diffrn_reflns_Laue_measured_fraction_full 1.000
_diffrn_reflns_Laue_measured_fraction_max 1.000
_diffrn_reflns_limit_h_max 14
_diffrn_reflns_limit_h_min -14
_diffrn_reflns_limit_k_max 21
_diffrn_reflns_limit_k_min -21
_diffrn_reflns_limit_l_max 36
_diffrn_reflns_limit_l_min -36
_diffrn_reflns_number 91839
_diffrn_reflns_point_group_measured_fraction_full 1.000
_diffrn_reflns_point_group_measured_fraction_max 1.000
_diffrn_reflns_theta_full 25.242
_diffrn_reflns_theta_max 26.372
_diffrn_reflns_theta_min 1.372
_diffrn_source 'fine-focus sealed tube'
_exptl_absorpt_coefficient_mu 0.360
_exptl_absorpt_correction_T_max 0.7453
_exptl_absorpt_correction_T_min 0.5870
_exptl_absorpt_correction_type multi-scan
_exptl_absorpt_process_details
;
SADABS-2014/2 (Bruker,2014) was used for absorption correction.
wR2(int) was 0.0992 before and 0.0760 after correction.
The Ratio of minimum to maximum transmission is 0.7876.
The \l/2 correction factor is 0.00150.
;
_exptl_crystal_colour colorless
_exptl_crystal_density_diffrn 1.172
_exptl_crystal_density_method 'not measured'
_exptl_crystal_description block
_exptl_crystal_F_000 2204
_exptl_crystal_size_max 0.658
_exptl_crystal_size_mid 0.637
_exptl_crystal_size_min 0.51
_refine_diff_density_max 1.628
_refine_diff_density_min -0.903
_refine_diff_density_rms 0.088
_refine_ls_extinction_method none
_refine_ls_goodness_of_fit_ref 1.043
_refine_ls_hydrogen_treatment constr
_refine_ls_matrix_type full
_refine_ls_number_parameters 607
_refine_ls_number_reflns 11671
_refine_ls_number_restraints 0
_refine_ls_restrained_S_all 1.043
_refine_ls_R_factor_all 0.1180
_refine_ls_R_factor_gt 0.0830
_refine_ls_shift/su_max 0.001
_refine_ls_shift/su_mean 0.000
_refine_ls_structure_factor_coef Fsqd
_refine_ls_weighting_details 'w=1/[\s^2^(Fo^2^)+(0.1122P)^2^+14.2121P] where P=(Fo^2^+2Fc^2^)/3'
_refine_ls_weighting_scheme calc
_refine_ls_wR_factor_gt 0.2151
_refine_ls_wR_factor_ref 0.2413
_reflns_Friedel_coverage 0.000
_reflns_number_gt 8039
_reflns_number_total 11671
_reflns_threshold_expression 'I > 2\s(I)'
_cod_data_source_file c8sc01164h2.cif
_cod_data_source_block mn(ditox)3k(15c5)2
_cod_depositor_comments 'Adding full bibliography for 1549310--1549312.cif.'
_cod_database_code 1549311
_shelx_shelxl_version_number 2017/1
_shelx_space_group_comment
;
The symmetry employed for this shelxl refinement is uniquely defined
by the following loop, which should always be used as a source of
symmetry information in preference to the above space-group names.
They are only intended as comments.
;
_shelx_estimated_absorpt_t_max 0.838
_shelx_estimated_absorpt_t_min 0.798
_olex2_refinement_description
;
1. Fixed Uiso
 At 1.2 times of:
  All C(H,H) groups
 At 1.5 times of:
  All C(H,H,H) groups
2.a Secondary CH2 refined with riding coordinates:
 C38(H38A,H38B), C31(H31A,H31B), C33(H33A,H33B), C40(H40A,H40B), C39(H39A,
 H39B), C32(H32A,H32B), C36(H36A,H36B), C42(H42A,H42B), C35(H35A,H35B),
 C43(H43A,H43B), C45(H45A,H45B), C49(H49A,H49B), C44(H44A,H44B), C34(H34A,H34B),
  C37(H37A,H37B), C47(H47A,H47B), C48(H48A,H48B), C41(H41A,H41B), C50(H50A,
 H50B), C46(H46A,H46B)
2.b Idealised Me refined as rotating group:
 C28(H28A,H28B,H28C), C30(H30A,H30B,H30C), C5(H5A,H5B,H5C), C24(H24A,H24B,
 H24C), C10(H10A,H10B,H10C), C17(H17A,H17B,H17C), C4(H4A,H4B,H4C), C27(H27A,
 H27B,H27C), C20(H20A,H20B,H20C), C7(H7A,H7B,H7C), C13(H13A,H13B,H13C),
 C19(H19A,H19B,H19C), C3(H3A,H3B,H3C), C18(H18A,H18B,H18C), C25(H25A,H25B,H25C),
  C14(H14A,H14B,H14C), C8(H8A,H8B,H8C), C29(H29A,H29B,H29C), C23(H23A,H23B,
 H23C), C9(H9A,H9B,H9C), C15(H15A,H15B,H15C)
;
_olex2_submission_special_instructions 'No special instructions were received'

loop_
_space_group_symop_operation_xyz
'x, y, z'
'-x+1/2, y+1/2, -z+1/2'
'-x, -y, -z'
'x-1/2, -y-1/2, z-1/2'

loop_
_atom_site_label
_atom_site_type_symbol
_atom_site_fract_x
_atom_site_fract_y
_atom_site_fract_z
_atom_site_U_iso_or_equiv
_atom_site_adp_type
_atom_site_occupancy
_atom_site_site_symmetry_order
_atom_site_calc_flag
_atom_site_refinement_flags_posn
Mn1 Mn 0.35371(5) 0.75795(3) 0.59179(2) 0.03032(19) Uani 1 1 d .
K1 K 0.75396(7) 0.75169(4) 0.83835(3) 0.0255(2) Uani 1 1 d .
O2 O 0.3065(3) 0.65060(15) 0.59118(11) 0.0381(7) Uani 1 1 d .
O3 O 0.2538(3) 0.83516(15) 0.61832(12) 0.0419(8) Uani 1 1 d .
O4 O 0.7285(3) 0.59322(16) 0.81603(10) 0.0379(7) Uani 1 1 d .
O5 O 0.8291(3) 0.64119(17) 0.90448(10) 0.0370(7) Uani 1 1 d .
O1 O 0.5064(3) 0.78631(17) 0.57043(13) 0.0468(9) Uani 1 1 d .
O8 O 0.5757(3) 0.71043(18) 0.77294(11) 0.0413(7) Uani 1 1 d .
O10 O 0.9240(3) 0.83464(18) 0.88814(12) 0.0499(9) Uani 1 1 d .
O9 O 0.9986(3) 0.70661(19) 0.83269(12) 0.0476(8) Uani 1 1 d .
O6 O 0.6654(3) 0.7522(2) 0.93166(13) 0.0531(9) Uani 1 1 d .
O13 O 0.8688(3) 0.7298(2) 0.75098(12) 0.0534(9) Uani 1 1 d .
O7 O 0.4947(3) 0.7372(2) 0.86046(13) 0.0535(9) Uani 1 1 d .
O12 O 0.7836(3) 0.8820(2) 0.76846(13) 0.0534(9) Uani 1 1 d .
O11 O 0.7052(3) 0.9062(2) 0.85822(14) 0.0553(10) Uani 1 1 d .
C11 C 0.2058(4) 0.6086(2) 0.60149(17) 0.0350(10) Uani 1 1 d .
C21 C 0.2549(4) 0.9153(2) 0.62322(15) 0.0310(9) Uani 1 1 d .
C1 C 0.5993(3) 0.7517(2) 0.54804(15) 0.0317(9) Uani 1 1 d .
C38 C 0.4536(4) 0.7177(3) 0.78223(18) 0.0460(12) Uani 1 1 d .
H38A H 0.421314 0.666639 0.790994 0.055 Uiso 1 1 calc R
H38B H 0.410043 0.735945 0.754362 0.055 Uiso 1 1 calc R
C31 C 0.7476(5) 0.5422(2) 0.85401(16) 0.0453(12) Uani 1 1 d .
H31A H 0.762375 0.488991 0.842711 0.054 Uiso 1 1 calc R
H31B H 0.676670 0.540877 0.873017 0.054 Uiso 1 1 calc R
C28 C 0.0302(4) 0.9139(3) 0.63657(19) 0.0439(11) Uani 1 1 d .
H28A H 0.044073 0.858951 0.643441 0.066 Uiso 1 1 calc GR
H28B H -0.045991 0.919746 0.620338 0.066 Uiso 1 1 calc GR
H28C H 0.029788 0.943443 0.665313 0.066 Uiso 1 1 calc GR
C16 C 0.2229(4) 0.5741(3) 0.65101(16) 0.0445(12) Uani 1 1 d .
C33 C 0.7694(4) 0.6330(3) 0.94628(16) 0.0428(11) Uani 1 1 d .
H33A H 0.821047 0.607575 0.969706 0.051 Uiso 1 1 calc R
H33B H 0.697724 0.601043 0.941555 0.051 Uiso 1 1 calc R
C2 C 0.6696(4) 0.8212(3) 0.52542(16) 0.0398(10) Uani 1 1 d .
C30 C 0.3467(4) 0.9510(2) 0.59067(18) 0.0441(12) Uani 1 1 d .
H30A H 0.423602 0.926688 0.596519 0.066 Uiso 1 1 calc GR
H30B H 0.352805 1.006913 0.596332 0.066 Uiso 1 1 calc GR
H30C H 0.321490 0.942026 0.558653 0.066 Uiso 1 1 calc GR
C40 C 0.6249(4) 0.5757(3) 0.79009(16) 0.0429(11) Uani 1 1 d .
H40A H 0.556533 0.574211 0.810455 0.051 Uiso 1 1 calc R
H40B H 0.632524 0.524306 0.775372 0.051 Uiso 1 1 calc R
C39 C 0.6065(5) 0.6372(3) 0.75394(16) 0.0450(11) Uani 1 1 d .
H39A H 0.679621 0.643067 0.736529 0.054 Uiso 1 1 calc R
H39B H 0.543174 0.620401 0.732117 0.054 Uiso 1 1 calc R
C32 C 0.8514(4) 0.5696(3) 0.88244(17) 0.0440(11) Uani 1 1 d .
H32A H 0.871531 0.530001 0.905983 0.053 Uiso 1 1 calc R
H32B H 0.919978 0.575538 0.862470 0.053 Uiso 1 1 calc R
C6 C 0.6710(4) 0.6983(3) 0.58370(17) 0.0434(11) Uani 1 1 d .
C26 C 0.1277(4) 0.9442(3) 0.60645(16) 0.0402(11) Uani 1 1 d .
C36 C 0.4722(5) 0.7781(3) 0.8998(2) 0.0558(15) Uani 1 1 d .
H36A H 0.387440 0.775015 0.906697 0.067 Uiso 1 1 calc R
H36B H 0.493454 0.833300 0.895831 0.067 Uiso 1 1 calc R
C22 C 0.2934(4) 0.9336(3) 0.67461(17) 0.0437(11) Uani 1 1 d .
C42 C 1.0411(5) 0.8225(3) 0.87841(18) 0.0516(13) Uani 1 1 d .
H42A H 1.091909 0.842400 0.903922 0.062 Uiso 1 1 calc R
H42B H 1.060947 0.850754 0.850054 0.062 Uiso 1 1 calc R
C12 C 0.1868(5) 0.5484(3) 0.56100(16) 0.0452(12) Uani 1 1 d .
C35 C 0.5454(5) 0.7427(4) 0.93861(19) 0.0601(17) Uani 1 1 d .
H35A H 0.524638 0.767419 0.967984 0.072 Uiso 1 1 calc R
H35B H 0.527202 0.686672 0.940851 0.072 Uiso 1 1 calc R
C43 C 0.8934(5) 0.9151(3) 0.89810(18) 0.0526(14) Uani 1 1 d .
H43A H 0.925031 0.949759 0.874265 0.063 Uiso 1 1 calc R
H43B H 0.928245 0.930653 0.928258 0.063 Uiso 1 1 calc R
C45 C 0.7088(5) 0.9659(3) 0.8229(2) 0.0577(15) Uani 1 1 d .
H45A H 0.647946 1.005600 0.828374 0.069 Uiso 1 1 calc R
H45B H 0.786811 0.991558 0.823693 0.069 Uiso 1 1 calc R
C49 C 0.9752(5) 0.6849(3) 0.75632(19) 0.0532(13) Uani 1 1 d .
H49A H 1.015865 0.683571 0.726679 0.064 Uiso 1 1 calc R
H49B H 0.954555 0.630969 0.764500 0.064 Uiso 1 1 calc R
C5 C 0.5836(5) 0.8734(3) 0.49966(18) 0.0553(14) Uani 1 1 d .
H5A H 0.543036 0.843833 0.475252 0.083 Uiso 1 1 calc GR
H5B H 0.626388 0.916742 0.486091 0.083 Uiso 1 1 calc GR
H5C H 0.525701 0.893601 0.520970 0.083 Uiso 1 1 calc GR
C44 C 0.7639(5) 0.9219(3) 0.8987(2) 0.0536(13) Uani 1 1 d .
H44A H 0.734574 0.886170 0.922468 0.064 Uiso 1 1 calc R
H44B H 0.743818 0.975272 0.908243 0.064 Uiso 1 1 calc R
C34 C 0.7370(5) 0.7133(3) 0.96174(16) 0.0507(13) Uani 1 1 d .
H34A H 0.697473 0.709441 0.991548 0.061 Uiso 1 1 calc R
H34B H 0.810119 0.743686 0.966825 0.061 Uiso 1 1 calc R
C37 C 0.4392(5) 0.7735(3) 0.8199(2) 0.0572(14) Uani 1 1 d .
H37A H 0.478189 0.823265 0.812896 0.069 Uiso 1 1 calc R
H37B H 0.354659 0.783473 0.825011 0.069 Uiso 1 1 calc R
C24 C 0.2269(5) 0.8874(3) 0.71036(18) 0.0543(13) Uani 1 1 d .
H24A H 0.145645 0.906242 0.711469 0.081 Uiso 1 1 calc GR
H24B H 0.265715 0.893927 0.740589 0.081 Uiso 1 1 calc GR
H24C H 0.226690 0.832373 0.701961 0.081 Uiso 1 1 calc GR
C47 C 0.7757(6) 0.8442(3) 0.72584(17) 0.0640(17) Uani 1 1 d .
H47A H 0.774346 0.882813 0.700654 0.077 Uiso 1 1 calc R
H47B H 0.702191 0.813413 0.723550 0.077 Uiso 1 1 calc R
C10 C 0.5494(5) 0.6986(3) 0.5098(2) 0.0539(13) Uani 1 1 d .
H10A H 0.489340 0.664504 0.522456 0.081 Uiso 1 1 calc GR
H10B H 0.613113 0.667173 0.497514 0.081 Uiso 1 1 calc GR
H10C H 0.513985 0.730321 0.485180 0.081 Uiso 1 1 calc GR
C48 C 0.8806(6) 0.7920(3) 0.72187(19) 0.0598(15) Uani 1 1 d .
H48A H 0.886404 0.773480 0.689818 0.072 Uiso 1 1 calc R
H48B H 0.953469 0.820937 0.730065 0.072 Uiso 1 1 calc R
C41 C 1.0621(4) 0.7388(3) 0.87220(18) 0.0500(12) Uani 1 1 d .
H41A H 1.147449 0.730044 0.868617 0.060 Uiso 1 1 calc R
H41B H 1.038048 0.710985 0.900174 0.060 Uiso 1 1 calc R
C17 C 0.1092(5) 0.5409(4) 0.6715(2) 0.071(2) Uani 1 1 d .
H17A H 0.048046 0.581028 0.671109 0.107 Uiso 1 1 calc GR
H17B H 0.125421 0.524185 0.703184 0.107 Uiso 1 1 calc GR
H17C H 0.081930 0.496483 0.653076 0.107 Uiso 1 1 calc GR
C4 C 0.7302(6) 0.8728(4) 0.5612(2) 0.0701(18) Uani 1 1 d .
H4A H 0.673297 0.888250 0.584249 0.105 Uiso 1 1 calc GR
H4B H 0.761106 0.919149 0.546267 0.105 Uiso 1 1 calc GR
H4C H 0.795148 0.844310 0.576286 0.105 Uiso 1 1 calc GR
C50 C 1.0553(5) 0.7166(4) 0.7918(2) 0.0598(15) Uani 1 1 d .
H50A H 1.131321 0.688516 0.792342 0.072 Uiso 1 1 calc R
H50B H 1.070498 0.772295 0.786161 0.072 Uiso 1 1 calc R
C46 C 0.6876(5) 0.9299(4) 0.7784(2) 0.0655(17) Uani 1 1 d .
H46A H 0.614412 0.898756 0.778900 0.079 Uiso 1 1 calc R
H46B H 0.677927 0.970288 0.754483 0.079 Uiso 1 1 calc R
C27 C 0.1134(5) 1.0307(3) 0.5994(2) 0.0703(18) Uani 1 1 d .
H27A H 0.128070 1.057608 0.628623 0.105 Uiso 1 1 calc GR
H27B H 0.033018 1.041775 0.588126 0.105 Uiso 1 1 calc GR
H27C H 0.169708 1.048708 0.576809 0.105 Uiso 1 1 calc GR
C20 C 0.0979(4) 0.6626(3) 0.6015(3) 0.077(2) Uani 1 1 d .
H20A H 0.105766 0.699156 0.627187 0.116 Uiso 1 1 calc GR
H20B H 0.026262 0.631662 0.604867 0.116 Uiso 1 1 calc GR
H20C H 0.092918 0.691393 0.572500 0.116 Uiso 1 1 calc GR
C7 C 0.5962(5) 0.6256(4) 0.5929(3) 0.089(3) Uani 1 1 d .
H7A H 0.513175 0.640441 0.594863 0.134 Uiso 1 1 calc GR
H7B H 0.622683 0.601839 0.621995 0.134 Uiso 1 1 calc GR
H7C H 0.605198 0.588410 0.567845 0.134 Uiso 1 1 calc GR
C13 C 0.0905(7) 0.4887(4) 0.5674(2) 0.088(3) Uani 1 1 d .
H13A H 0.114653 0.452465 0.591783 0.132 Uiso 1 1 calc GR
H13B H 0.076842 0.460228 0.538625 0.132 Uiso 1 1 calc GR
H13C H 0.017732 0.514998 0.575915 0.132 Uiso 1 1 calc GR
C19 C 0.2638(6) 0.6404(4) 0.6829(2) 0.085(2) Uani 1 1 d .
H19A H 0.344433 0.655291 0.675600 0.128 Uiso 1 1 calc GR
H19B H 0.261708 0.623067 0.714931 0.128 Uiso 1 1 calc GR
H19C H 0.211387 0.685041 0.678502 0.128 Uiso 1 1 calc GR
C3 C 0.7608(6) 0.7949(4) 0.4900(3) 0.077(2) Uani 1 1 d .
H3A H 0.820752 0.762364 0.505295 0.115 Uiso 1 1 calc GR
H3B H 0.798453 0.840534 0.476750 0.115 Uiso 1 1 calc GR
H3C H 0.720869 0.765104 0.465486 0.115 Uiso 1 1 calc GR
C18 C 0.3153(6) 0.5119(4) 0.6545(2) 0.078(2) Uani 1 1 d .
H18A H 0.290718 0.467428 0.635559 0.117 Uiso 1 1 calc GR
H18B H 0.325242 0.495419 0.686577 0.117 Uiso 1 1 calc GR
H18C H 0.390106 0.532157 0.643579 0.117 Uiso 1 1 calc GR
C25 C 0.2759(9) 1.0202(3) 0.6884(2) 0.096(3) Uani 1 1 d .
H25A H 0.305990 1.053874 0.664304 0.144 Uiso 1 1 calc GR
H25B H 0.318821 1.030610 0.717421 0.144 Uiso 1 1 calc GR
H25C H 0.191850 1.030458 0.692213 0.144 Uiso 1 1 calc GR
C14 C 0.3021(7) 0.5100(4) 0.5472(2) 0.082(2) Uani 1 1 d .
H14A H 0.363658 0.549520 0.544903 0.122 Uiso 1 1 calc GR
H14B H 0.290582 0.484305 0.517358 0.122 Uiso 1 1 calc GR
H14C H 0.325935 0.471540 0.570408 0.122 Uiso 1 1 calc GR
C8 C 0.7854(5) 0.6678(4) 0.5681(3) 0.090(3) Uani 1 1 d .
H8A H 0.775247 0.646682 0.536955 0.135 Uiso 1 1 calc GR
H8B H 0.812925 0.626725 0.588989 0.135 Uiso 1 1 calc GR
H8C H 0.843417 0.709819 0.567937 0.135 Uiso 1 1 calc GR
C29 C 0.0969(6) 0.9035(5) 0.5590(2) 0.0762(19) Uani 1 1 d .
H29A H 0.139593 0.929220 0.534490 0.114 Uiso 1 1 calc GR
H29B H 0.012018 0.907163 0.552517 0.114 Uiso 1 1 calc GR
H29C H 0.120107 0.848782 0.560609 0.114 Uiso 1 1 calc GR
C23 C 0.4210(6) 0.9164(6) 0.6825(3) 0.101(3) Uani 1 1 d .
H23A H 0.435952 0.861740 0.675626 0.151 Uiso 1 1 calc GR
H23B H 0.443195 0.927119 0.714607 0.151 Uiso 1 1 calc GR
H23C H 0.467648 0.949170 0.662326 0.151 Uiso 1 1 calc GR
C9 C 0.6758(10) 0.7371(5) 0.6295(3) 0.116(4) Uani 1 1 d .
H9A H 0.736633 0.777443 0.629745 0.174 Uiso 1 1 calc GR
H9B H 0.694804 0.698727 0.653403 0.174 Uiso 1 1 calc GR
H9C H 0.599242 0.760682 0.635499 0.174 Uiso 1 1 calc GR
C15 C 0.1517(9) 0.5901(5) 0.5162(3) 0.115(4) Uani 1 1 d .
H15A H 0.074510 0.614668 0.519388 0.172 Uiso 1 1 calc GR
H15B H 0.147613 0.552561 0.490919 0.172 Uiso 1 1 calc GR
H15C H 0.210491 0.629887 0.509517 0.172 Uiso 1 1 calc GR

loop_
_atom_site_aniso_label
_atom_site_aniso_U_11
_atom_site_aniso_U_22
_atom_site_aniso_U_33
_atom_site_aniso_U_23
_atom_site_aniso_U_13
_atom_site_aniso_U_12
Mn1 0.0277(3) 0.0185(3) 0.0456(4) -0.0024(2) 0.0158(3) 0.0000(2)
K1 0.0271(4) 0.0232(4) 0.0266(4) -0.0026(3) 0.0066(3) -0.0068(3)
O2 0.0277(15) 0.0222(13) 0.065(2) -0.0076(13) 0.0140(14) -0.0057(11)
O3 0.0341(17) 0.0183(13) 0.075(2) -0.0080(14) 0.0262(16) -0.0012(12)
O4 0.0435(18) 0.0285(14) 0.0422(17) -0.0010(13) 0.0114(14) -0.0060(13)
O5 0.0401(17) 0.0357(16) 0.0358(16) 0.0032(13) 0.0106(13) -0.0004(13)
O1 0.0341(17) 0.0255(15) 0.083(2) 0.0069(15) 0.0356(17) 0.0065(13)
O8 0.0379(18) 0.0428(17) 0.0431(18) 0.0028(14) -0.0006(14) -0.0098(14)
O10 0.054(2) 0.0353(17) 0.061(2) 0.0013(15) -0.0029(17) -0.0102(15)
O9 0.0404(19) 0.0425(18) 0.061(2) 0.0050(16) 0.0188(16) -0.0018(15)
O6 0.051(2) 0.056(2) 0.054(2) -0.0028(17) 0.0245(17) -0.0026(17)
O13 0.063(2) 0.058(2) 0.0397(19) -0.0017(16) 0.0146(17) -0.0159(18)
O7 0.051(2) 0.048(2) 0.061(2) -0.0055(17) 0.0035(18) -0.0032(16)
O12 0.055(2) 0.0430(19) 0.061(2) 0.0055(16) -0.0111(18) -0.0057(17)
O11 0.049(2) 0.0401(18) 0.077(3) -0.0104(18) 0.0213(19) -0.0148(16)
C11 0.025(2) 0.0183(18) 0.062(3) -0.0034(18) 0.0057(19) -0.0040(15)
C21 0.029(2) 0.0168(17) 0.048(2) -0.0022(16) 0.0132(18) 0.0000(15)
C1 0.0213(19) 0.028(2) 0.046(2) 0.0027(17) 0.0095(17) 0.0035(16)
C38 0.035(3) 0.046(3) 0.057(3) 0.003(2) -0.007(2) -0.009(2)
C31 0.070(3) 0.024(2) 0.043(3) 0.0000(18) 0.014(2) 0.002(2)
C28 0.028(2) 0.036(2) 0.068(3) 0.005(2) 0.009(2) 0.0051(18)
C16 0.037(3) 0.059(3) 0.038(2) -0.016(2) 0.010(2) -0.015(2)
C33 0.046(3) 0.050(3) 0.033(2) 0.008(2) 0.009(2) -0.008(2)
C2 0.034(2) 0.038(2) 0.049(3) 0.006(2) 0.019(2) 0.0015(19)
C30 0.046(3) 0.025(2) 0.063(3) 0.000(2) 0.020(2) -0.0040(19)
C40 0.046(3) 0.036(2) 0.047(3) -0.010(2) 0.012(2) -0.015(2)
C39 0.053(3) 0.045(3) 0.037(2) -0.010(2) -0.001(2) -0.011(2)
C32 0.048(3) 0.038(2) 0.046(3) 0.006(2) 0.014(2) 0.012(2)
C6 0.044(3) 0.033(2) 0.053(3) 0.001(2) 0.000(2) 0.008(2)
C26 0.042(3) 0.040(2) 0.039(2) 0.0003(19) 0.014(2) 0.010(2)
C36 0.057(3) 0.037(3) 0.075(4) -0.006(2) 0.044(3) 0.004(2)
C22 0.048(3) 0.037(2) 0.047(3) 0.004(2) -0.001(2) -0.012(2)
C42 0.056(3) 0.053(3) 0.046(3) -0.002(2) 0.013(2) -0.022(3)
C12 0.061(3) 0.034(2) 0.040(3) 0.0057(19) -0.009(2) -0.017(2)
C35 0.050(3) 0.078(4) 0.054(3) -0.030(3) 0.027(3) -0.035(3)
C43 0.070(4) 0.044(3) 0.044(3) -0.011(2) 0.007(2) -0.032(3)
C45 0.035(3) 0.026(2) 0.112(5) 0.010(3) 0.005(3) 0.0058(19)
C49 0.061(3) 0.045(3) 0.054(3) -0.011(2) 0.029(3) 0.002(2)
C5 0.060(3) 0.058(3) 0.048(3) 0.020(2) 0.019(3) 0.009(3)
C44 0.052(3) 0.046(3) 0.065(4) -0.002(2) 0.021(3) -0.011(2)
C34 0.070(4) 0.053(3) 0.031(2) -0.004(2) 0.016(2) -0.012(3)
C37 0.034(3) 0.054(3) 0.084(4) -0.002(3) 0.005(3) -0.002(2)
C24 0.060(3) 0.057(3) 0.046(3) 0.000(2) -0.003(3) -0.014(3)
C47 0.108(5) 0.051(3) 0.033(3) 0.016(2) -0.010(3) -0.024(3)
C10 0.042(3) 0.044(3) 0.075(4) -0.009(3) -0.013(3) 0.003(2)
C48 0.078(4) 0.057(3) 0.045(3) 0.000(2) 0.007(3) -0.023(3)
C41 0.034(3) 0.067(3) 0.049(3) 0.006(2) 0.004(2) -0.007(2)
C17 0.066(4) 0.098(5) 0.051(3) -0.031(3) 0.022(3) -0.044(4)
C4 0.062(4) 0.060(4) 0.088(5) 0.009(3) -0.010(3) -0.034(3)
C50 0.056(3) 0.066(4) 0.059(3) 0.008(3) 0.023(3) 0.014(3)
C46 0.032(3) 0.062(4) 0.101(5) 0.015(3) -0.012(3) -0.003(3)
C27 0.059(4) 0.048(3) 0.105(5) 0.036(3) 0.020(3) 0.015(3)
C20 0.027(3) 0.031(3) 0.173(7) 0.008(3) 0.014(3) 0.003(2)
C7 0.043(3) 0.076(4) 0.150(7) 0.068(5) 0.021(4) 0.021(3)
C13 0.134(6) 0.087(5) 0.042(3) 0.003(3) -0.010(3) -0.085(5)
C19 0.076(4) 0.111(6) 0.069(4) -0.049(4) 0.014(3) -0.053(4)
C3 0.062(4) 0.069(4) 0.102(5) 0.019(4) 0.052(4) 0.015(3)
C18 0.076(4) 0.097(5) 0.061(4) 0.046(4) 0.007(3) 0.015(4)
C25 0.189(9) 0.044(3) 0.055(4) -0.006(3) -0.022(5) -0.029(4)
C14 0.129(6) 0.052(3) 0.066(4) -0.028(3) 0.034(4) -0.021(4)
C8 0.039(3) 0.092(5) 0.140(7) 0.054(5) 0.015(4) 0.029(3)
C29 0.070(4) 0.112(6) 0.047(3) -0.018(3) 0.001(3) -0.004(4)
C23 0.047(4) 0.147(8) 0.107(6) 0.035(6) -0.019(4) -0.009(4)
C9 0.204(11) 0.083(5) 0.058(4) 0.009(4) -0.048(6) 0.022(6)
C15 0.166(9) 0.107(6) 0.070(5) 0.047(4) -0.032(5) -0.072(6)

loop_
_atom_type_symbol
_atom_type_description
_atom_type_scat_dispersion_real
_atom_type_scat_dispersion_imag
_atom_type_scat_source
C C 0.0033 0.0016 'International Tables Vol C Tables 4.2.6.8 and 6.1.1.4'
H H 0.0000 0.0000 'International Tables Vol C Tables 4.2.6.8 and 6.1.1.4'
O O 0.0106 0.0060 'International Tables Vol C Tables 4.2.6.8 and 6.1.1.4'
K K 0.2009 0.2494 'International Tables Vol C Tables 4.2.6.8 and 6.1.1.4'
Mn Mn 0.3368 0.7283 'International Tables Vol C Tables 4.2.6.8 and 6.1.1.4'

loop_
_geom_angle_atom_site_label_1
_geom_angle_atom_site_label_2
_geom_angle_atom_site_label_3
_geom_angle
O3 Mn1 O2 120.07(12)
O1 Mn1 O2 119.67(12)
O1 Mn1 O3 120.06(12)
O4 K1 O5 62.01(9)
O4 K1 O8 62.29(10)
O4 K1 O9 79.59(9)
O4 K1 O6 100.44(9)
O4 K1 O13 73.70(9)
O4 K1 O7 82.83(9)
O4 K1 O12 124.84(10)
O4 K1 C39 41.94(11)
O5 K1 O8 119.08(9)
O5 K1 O9 65.46(9)
O5 K1 O6 58.25(10)
O5 K1 O13 111.93(10)
O5 K1 O7 94.40(10)
O5 K1 O12 155.95(10)
O5 K1 C39 103.04(11)
O8 K1 O9 124.35(10)
O8 K1 O6 111.57(10)
O8 K1 O13 73.12(10)
O8 K1 O7 56.14(10)
O8 K1 O12 80.03(9)
O8 K1 C39 22.57(11)
O10 K1 O4 133.16(10)
O10 K1 O5 78.41(10)
O10 K1 O8 162.51(10)
O10 K1 O9 60.89(11)
O10 K1 O6 76.44(11)
O10 K1 O13 101.57(11)
O10 K1 O7 126.51(11)
O10 K1 O12 83.18(10)
O10 K1 O11 62.50(11)
O10 K1 C39 163.45(12)
O9 K1 O6 114.14(11)
O9 K1 O13 57.48(11)
O9 K1 O7 157.88(10)
O9 K1 O12 92.09(10)
O9 K1 C39 104.35(11)
O6 K1 O7 56.21(11)
O6 K1 O12 131.57(10)
O6 K1 C39 118.60(11)
O13 K1 O6 170.14(11)
O13 K1 O7 129.26(11)
O13 K1 O12 56.91(11)
O13 K1 C39 62.38(11)
O7 K1 O12 109.02(10)
O7 K1 C39 70.01(11)
O12 K1 C39 90.37(11)
O11 K1 O4 162.66(11)
O11 K1 O5 124.20(11)
O11 K1 O8 103.74(11)
O11 K1 O9 117.72(10)
O11 K1 O6 74.27(11)
O11 K1 O13 113.64(11)
O11 K1 O7 80.56(10)
O11 K1 O12 57.37(11)
O11 K1 C39 125.80(12)
C11 O2 Mn1 136.7(2)
C21 O3 Mn1 136.5(2)
C31 O4 K1 114.0(2)
C40 O4 K1 114.1(2)
C40 O4 C31 112.9(3)
C33 O5 K1 120.6(3)
C33 O5 C32 113.4(3)
C32 O5 K1 109.5(2)
C1 O1 Mn1 138.2(3)
C38 O8 K1 122.1(3)
C38 O8 C39 113.7(4)
C39 O8 K1 107.7(3)
C42 O10 K1 118.3(3)
C42 O10 C43 114.8(4)
C43 O10 K1 115.3(3)
C41 O9 K1 108.0(3)
C50 O9 K1 119.1(3)
C50 O9 C41 113.7(4)
C35 O6 K1 119.8(3)
C34 O6 K1 112.5(3)
C34 O6 C35 114.8(4)
C49 O13 K1 111.7(3)
C48 O13 K1 119.4(3)
C48 O13 C49 113.0(4)
C36 O7 K1 109.7(3)
C36 O7 C37 111.4(4)
C37 O7 K1 101.1(3)
C47 O12 K1 104.0(3)
C47 O12 C46 115.1(5)
C46 O12 K1 101.2(3)
C45 O11 K1 121.3(3)
C44 O11 K1 105.9(3)
C44 O11 C45 116.7(4)
O2 C11 C16 108.3(4)
O2 C11 C12 106.1(4)
O2 C11 C20 110.1(3)
C16 C11 C12 116.6(3)
C20 C11 C16 107.9(4)
C20 C11 C12 107.7(4)
O3 C21 C30 109.7(3)
O3 C21 C26 105.9(3)
O3 C21 C22 107.3(3)
C30 C21 C26 107.9(4)
C30 C21 C22 109.0(4)
C22 C21 C26 117.0(3)
O1 C1 C2 105.5(3)
O1 C1 C6 108.9(4)
O1 C1 C10 109.0(4)
C2 C1 C6 116.8(4)
C10 C1 C2 109.2(4)
C10 C1 C6 107.3(4)
O8 C38 C37 109.1(4)
O4 C31 C32 109.5(4)
C17 C16 C11 114.2(4)
C19 C16 C11 107.5(5)
C19 C16 C17 106.5(4)
C18 C16 C11 113.7(4)
C18 C16 C17 107.4(5)
C18 C16 C19 107.0(5)
O5 C33 C34 107.0(4)
C5 C2 C1 109.2(4)
C5 C2 C4 105.3(5)
C5 C2 C3 106.2(4)
C4 C2 C1 112.3(4)
C4 C2 C3 109.3(5)
C3 C2 C1 114.0(4)
O4 C40 C39 108.7(4)
O8 C39 K1 49.7(2)
O8 C39 C40 112.6(4)
C40 C39 K1 81.6(2)
O5 C32 C31 112.2(4)
C7 C6 C1 108.0(4)
C8 C6 C1 116.2(4)
C8 C6 C7 104.8(5)
C8 C6 C9 114.9(7)
C9 C6 C1 109.2(4)
C9 C6 C7 102.5(6)
C28 C26 C21 112.6(4)
C28 C26 C29 101.7(4)
C27 C26 C21 116.3(4)
C27 C26 C28 109.8(4)
C27 C26 C29 107.4(5)
C29 C26 C21 107.9(4)
O7 C36 C35 107.7(4)
C24 C22 C21 114.3(4)
C24 C22 C25 104.8(5)
C25 C22 C21 113.7(4)
C23 C22 C21 110.4(5)
C23 C22 C24 106.8(5)
C23 C22 C25 106.3(6)
O10 C42 C41 109.5(4)
C13 C12 C11 116.0(4)
C13 C12 C14 111.3(5)
C13 C12 C15 104.6(5)
C14 C12 C11 112.3(4)
C14 C12 C15 100.6(6)
C15 C12 C11 110.7(5)
O6 C35 C36 111.3(4)
O10 C43 C44 108.6(4)
C46 C45 O11 108.7(4)
O13 C49 C50 112.2(4)
O11 C44 C43 115.9(4)
O6 C34 C33 114.2(4)
O7 C37 C38 105.5(4)
O12 C47 C48 108.4(5)
O13 C48 C47 109.2(5)
O9 C41 C42 113.2(4)
O9 C50 C49 105.4(5)
O12 C46 C45 109.0(4)

loop_
_geom_bond_atom_site_label_1
_geom_bond_atom_site_label_2
_geom_bond_distance
Mn1 O2 1.928(3)
Mn1 O3 1.925(3)
Mn1 O1 1.922(3)
K1 O4 2.822(3)
K1 O5 2.825(3)
K1 O8 2.833(3)
K1 O10 2.779(3)
K1 O9 2.895(3)
K1 O6 2.922(3)
K1 O13 2.914(3)
K1 O7 3.042(4)
K1 O12 3.056(4)
K1 O11 2.787(4)
K1 C39 3.538(5)
O2 C11 1.393(5)
O3 C21 1.389(4)
O4 C31 1.426(5)
O4 C40 1.413(6)
O5 C33 1.416(5)
O5 C32 1.417(5)
O1 C1 1.389(5)
O8 C38 1.425(6)
O8 C39 1.426(6)
O10 C42 1.383(6)
O10 C43 1.462(6)
O9 C41 1.451(6)
O9 C50 1.379(6)
O6 C35 1.393(6)
O6 C34 1.356(7)
O13 C49 1.441(7)
O13 C48 1.375(6)
O7 C36 1.375(6)
O7 C37 1.463(7)
O12 C47 1.402(6)
O12 C46 1.404(7)
O11 C45 1.456(7)
O11 C44 1.366(7)
C11 C16 1.567(7)
C11 C12 1.581(6)
C11 C20 1.540(6)
C21 C30 1.555(6)
C21 C26 1.592(6)
C21 C22 1.579(7)
C1 C2 1.592(6)
C1 C6 1.595(6)
C1 C10 1.537(7)
C38 C37 1.473(8)
C31 C32 1.498(7)
C28 C26 1.524(6)
C16 C17 1.547(7)
C16 C19 1.537(7)
C16 C18 1.502(8)
C33 C34 1.505(7)
C2 C5 1.513(7)
C2 C4 1.522(8)
C2 C3 1.549(7)
C40 C39 1.505(7)
C6 C7 1.542(8)
C6 C8 1.485(8)
C6 C9 1.492(9)
C26 C27 1.515(7)
C26 C29 1.580(7)
C36 C35 1.513(9)
C22 C24 1.527(7)
C22 C25 1.561(8)
C22 C23 1.490(8)
C42 C41 1.475(7)
C12 C13 1.517(7)
C12 C14 1.532(9)
C12 C15 1.534(8)
C43 C44 1.476(8)
C45 C46 1.448(9)
C49 C50 1.464(8)
C47 C48 1.501(9)
